data_2231639
loop_
_publ_author_name
'Xu, Zhouqing'
'Sun, Yanchun'
'Wang, Qiang'

_publ_section_title
;
 2-(5-{6-[5-(Pyrazin-2-yl)-1<i>H</i>-1,2,4-triazol-3-yl]pyridin-2-yl}-1<i>H</i>-1,2,4-triazol-3-yl)pyrazine
;
_journal_coeditor_code NG5216
_journal_issue 9
_journal_name_full 'Acta Crystallographica Section E'
_journal_page_first o2457
_journal_paper_doi 10.1107/S1600536811034520
_journal_volume 67
_journal_year 2011
_chemical_formula_iupac 'C17 H11 N11'
_chemical_formula_moiety 'C17 H11 N11'
_chemical_formula_sum 'C17 H11 N11'
_chemical_formula_weight 369.37
_chemical_name_systematic
;2-(5-{6-[5-(Pyrazin-2-yl)-1<i>H</i>-1,2,4-triazol-3-yl]pyridin-2-yl}-1<i>H</i>-
1,2,4-triazol-3-yl)pyrazine
;
_space_group_IT_number 14
_symmetry_cell_setting monoclinic
_symmetry_space_group_name_Hall '-P 2ybc'
_symmetry_space_group_name_H-M 'P 1 21/c 1'
_atom_sites_solution_hydrogens geom
_atom_sites_solution_primary direct
_atom_sites_solution_secondary difmap
_audit_creation_method SHELXL97
_cell_angle_alpha 90.00
_cell_angle_beta 102.57(3)
_cell_angle_gamma 90.00
_cell_formula_units_Z 4
_cell_length_a 10.751(2)
_cell_length_b 13.721(3)
_cell_length_c 11.385(2)
_cell_measurement_reflns_used 4186
_cell_measurement_temperature 293(2)
_cell_measurement_theta_max 27.1161
_cell_measurement_theta_min 1.9407
_cell_volume 1639.2(6)
_computing_cell_refinement 'SAINT (Bruker, 2001)'
_computing_data_collection 'APEX2 (Bruker, 2003)'
_computing_data_reduction 'SAINT (Bruker, 2001)'
_computing_molecular_graphics 'SHELXTL (Sheldrick, 2008)'
_computing_publication_material 'SHELXTL (Sheldrick, 2008)'
_computing_structure_refinement 'SHELXL97 (Sheldrick, 2008)'
_computing_structure_solution 'SHELXS97 (Sheldrick, 2008)'
_diffrn_ambient_temperature 293(2)
_diffrn_measured_fraction_theta_full 0.998
_diffrn_measured_fraction_theta_max 0.998
_diffrn_measurement_device_type 'Bruker SMART APEX'
_diffrn_measurement_method \w
_diffrn_radiation_monochromator graphite
_diffrn_radiation_source 'fine-focus sealed tube'
_diffrn_radiation_type MoK\a
_diffrn_radiation_wavelength 0.71073
_diffrn_reflns_av_R_equivalents 0.0477
_diffrn_reflns_av_sigmaI/netI 0.0360
_diffrn_reflns_limit_h_max 13
_diffrn_reflns_limit_h_min -13
_diffrn_reflns_limit_k_max 16
_diffrn_reflns_limit_k_min -16
_diffrn_reflns_limit_l_max 14
_diffrn_reflns_limit_l_min -13
_diffrn_reflns_number 17628
_diffrn_reflns_theta_full 26.00
_diffrn_reflns_theta_max 26.00
_diffrn_reflns_theta_min 2.36
_exptl_absorpt_coefficient_mu 0.102
_exptl_absorpt_correction_T_max 1.0000
_exptl_absorpt_correction_T_min 0.9052
_exptl_absorpt_correction_type multi-scan
_exptl_absorpt_process_details '(SADABS; Sheldrick, 2003)'
_exptl_crystal_colour colourless
_exptl_crystal_density_diffrn 1.497
_exptl_crystal_density_method 'not measured'
_exptl_crystal_description prism
_exptl_crystal_F_000 760
_exptl_crystal_size_max 0.2000
_exptl_crystal_size_mid 0.2000
_exptl_crystal_size_min 0.2000
_refine_diff_density_max 0.174
_refine_diff_density_min -0.180
_refine_ls_extinction_method none
_refine_ls_goodness_of_fit_ref 1.221
_refine_ls_hydrogen_treatment mixed
_refine_ls_matrix_type full
_refine_ls_number_parameters 259
_refine_ls_number_reflns 3204
_refine_ls_number_restraints 0
_refine_ls_restrained_S_all 1.221
_refine_ls_R_factor_all 0.0730
_refine_ls_R_factor_gt 0.0635
_refine_ls_shift/su_max 0.000
_refine_ls_shift/su_mean 0.000
_refine_ls_structure_factor_coef Fsqd
_refine_ls_weighting_details 'calc w = 1/[\s^2^(Fo^2^)+(0.0420P)^2^+0.4894P] where P=(Fo^2^+2Fc^2^)/3'
_refine_ls_weighting_scheme calc
_refine_ls_wR_factor_gt 0.1199
_refine_ls_wR_factor_ref 0.1247
_reflns_number_gt 2896
_reflns_number_total 3204
_reflns_threshold_expression I>2\s(I)
_cod_data_source_file ng5216.cif
_cod_data_source_block I
_cod_original_sg_symbol_H-M P21/c
_cod_database_code 2231639
_cod_database_fobs_code 2231639

loop_
_symmetry_equiv_pos_as_xyz
'x, y, z'
'-x, y+1/2, -z+1/2'
'-x, -y, -z'
'x, -y-1/2, z-1/2'

loop_
_atom_site_type_symbol
_atom_site_label
_atom_site_fract_x
_atom_site_fract_y
_atom_site_fract_z
_atom_site_U_iso_or_equiv
_atom_site_adp_type
_atom_site_calc_flag
_atom_site_refinement_flags
_atom_site_occupancy
_atom_site_symmetry_multiplicity
N N7 0.80331(17) 0.04695(12) 0.48120(15) 0.0328(4) Uani d . 1 1
N N3 0.65636(17) 0.55996(12) 0.51910(15) 0.0338(4) Uani d . 1 1
N N6 0.74831(16) 0.30212(12) 0.54161(15) 0.0324(4) Uani d . 1 1
N N1 0.67651(19) 0.77043(13) 0.71611(16) 0.0429(5) Uani d . 1 1
N N4 0.73685(19) 0.56738(13) 0.71244(16) 0.0391(5) Uani d . 1 1
H H35 0.764(2) 0.5883(17) 0.791(2) 0.047 Uiso d . 1 1
N N5 0.75302(19) 0.47317(13) 0.68211(16) 0.0412(5) Uani d . 1 1
C C19 0.9825(2) -0.15553(16) 0.66349(19) 0.0382(5) Uani d . 1 1
H H19 1.0142 -0.1196 0.7328 0.046 Uiso calc R 1 1
C C1 0.90635(19) -0.10896(14) 0.56482(18) 0.0308(5) Uani d . 1 1
N N9 0.91344(18) 0.04313(13) 0.67510(16) 0.0401(5) Uani d . 1 1
C C2 0.64501(19) 0.72112(15) 0.61304(18) 0.0308(5) Uani d . 1 1
C C3 0.6795(2) 0.61778(15) 0.61474(18) 0.0311(5) Uani d . 1 1
N N8 0.86523(18) 0.13308(13) 0.64512(17) 0.0387(5) Uani d . 1 1
H H34 0.887(2) 0.1853(17) 0.702(2) 0.046 Uiso d . 1 1
C C4 0.87349(19) -0.00581(14) 0.57292(18) 0.0307(5) Uani d . 1 1
N N13 0.86310(17) -0.15592(13) 0.46165(16) 0.0365(4) Uani d . 1 1
N N12 1.01117(18) -0.24929(13) 0.66175(17) 0.0412(5) Uani d . 1 1
C C7 0.6963(2) 0.38491(14) 0.48938(18) 0.0311(5) Uani d . 1 1
C C8 0.8012(2) 0.13480(15) 0.52990(18) 0.0307(5) Uani d . 1 1
C C9 0.7024(2) 0.47236(14) 0.56489(18) 0.0318(5) Uani d . 1 1
C C10 0.6893(2) 0.22266(16) 0.34824(19) 0.0368(5) Uani d . 1 1
H H10 0.6895 0.1666 0.3023 0.044 Uiso calc R 1 1
C C23 0.6418(3) 0.86407(17) 0.7106(2) 0.0495(6) Uani d . 1 1
H H23 0.6623 0.9015 0.7802 0.059 Uiso calc R 1 1
C C12 0.74258(19) 0.22300(14) 0.47064(18) 0.0306(5) Uani d . 1 1
C C18 0.8945(2) -0.25062(16) 0.4604(2) 0.0406(6) Uani d . 1 1
H H18 0.8673 -0.2861 0.3899 0.049 Uiso calc R 1 1
N N2 0.54644(19) 0.85860(14) 0.50318(17) 0.0447(5) Uani d . 1 1
C C13 0.9652(2) -0.29676(16) 0.5592(2) 0.0410(6) Uani d . 1 1
H H13 0.9816 -0.3631 0.5548 0.049 Uiso calc R 1 1
C C14 0.6359(2) 0.30832(16) 0.2967(2) 0.0393(5) Uani d . 1 1
H H14 0.5992 0.3110 0.2149 0.047 Uiso calc R 1 1
C C15 0.5771(2) 0.90720(17) 0.6064(2) 0.0468(6) Uani d . 1 1
H H15 0.5541 0.9724 0.6081 0.056 Uiso calc R 1 1
C C16 0.6376(2) 0.38988(15) 0.36799(19) 0.0363(5) Uani d . 1 1
H H16 0.5999 0.4476 0.3352 0.044 Uiso calc R 1 1
C C22 0.5812(2) 0.76535(16) 0.5078(2) 0.0396(5) Uani d . 1 1
H H22 0.5619 0.7285 0.4377 0.048 Uiso calc R 1 1

loop_
_atom_site_aniso_label
_atom_site_aniso_U_11
_atom_site_aniso_U_22
_atom_site_aniso_U_33
_atom_site_aniso_U_12
_atom_site_aniso_U_13
_atom_site_aniso_U_23
N7 0.0419(10) 0.0238(9) 0.0304(9) 0.0030(8) 0.0026(8) 0.0000(7)
N3 0.0461(11) 0.0226(9) 0.0304(9) 0.0026(8) 0.0033(8) -0.0003(7)
N6 0.0418(10) 0.0226(9) 0.0314(9) 0.0008(8) 0.0049(8) -0.0015(7)
N1 0.0583(12) 0.0295(10) 0.0348(10) 0.0045(9) -0.0030(9) -0.0043(8)
N4 0.0593(13) 0.0247(10) 0.0288(10) 0.0048(9) -0.0001(9) -0.0029(8)
N5 0.0619(13) 0.0242(10) 0.0334(10) 0.0060(9) 0.0013(9) -0.0006(8)
C19 0.0474(13) 0.0293(12) 0.0336(12) -0.0008(10) -0.0007(10) 0.0024(9)
C1 0.0340(11) 0.0257(11) 0.0312(11) -0.0026(9) 0.0034(9) -0.0002(8)
N9 0.0505(11) 0.0277(10) 0.0363(10) 0.0023(8) -0.0033(9) -0.0028(8)
C2 0.0363(11) 0.0246(11) 0.0305(11) 0.0020(9) 0.0048(9) 0.0004(8)
C3 0.0376(11) 0.0258(11) 0.0281(11) 0.0016(9) 0.0032(9) 0.0000(8)
N8 0.0518(12) 0.0241(10) 0.0359(11) 0.0015(8) 0.0002(9) -0.0050(8)
C4 0.0373(12) 0.0230(10) 0.0300(11) -0.0009(9) 0.0032(9) 0.0004(8)
N13 0.0445(11) 0.0278(10) 0.0345(10) 0.0011(8) 0.0025(8) -0.0006(8)
N12 0.0453(11) 0.0314(11) 0.0427(11) 0.0023(9) 0.0003(9) 0.0073(9)
C7 0.0372(11) 0.0244(11) 0.0307(11) -0.0010(9) 0.0052(9) 0.0010(8)
C8 0.0367(11) 0.0248(10) 0.0299(11) -0.0012(9) 0.0056(9) -0.0023(8)
C9 0.0401(12) 0.0230(10) 0.0302(11) 0.0009(9) 0.0030(9) 0.0005(8)
C10 0.0468(13) 0.0270(12) 0.0355(12) 0.0001(10) 0.0068(10) -0.0055(9)
C23 0.0717(17) 0.0291(13) 0.0412(13) 0.0063(12) -0.0017(12) -0.0085(10)
C12 0.0358(11) 0.0239(11) 0.0317(11) -0.0007(9) 0.0065(9) -0.0023(8)
C18 0.0488(13) 0.0291(12) 0.0399(13) 0.0030(10) 0.0004(11) -0.0065(10)
N2 0.0603(13) 0.0323(11) 0.0390(11) 0.0109(9) 0.0051(10) 0.0030(8)
C13 0.0437(13) 0.0267(12) 0.0493(14) 0.0019(10) 0.0031(11) 0.0021(10)
C14 0.0501(14) 0.0348(13) 0.0297(12) -0.0002(10) 0.0018(10) 0.0000(9)
C15 0.0606(16) 0.0272(12) 0.0493(14) 0.0089(11) 0.0049(12) -0.0014(11)
C16 0.0470(13) 0.0261(11) 0.0333(12) 0.0014(10) 0.0031(10) 0.0022(9)
C22 0.0515(14) 0.0296(12) 0.0354(12) 0.0064(10) 0.0041(11) -0.0025(9)

loop_
_atom_type_symbol
_atom_type_description
_atom_type_scat_dispersion_real
_atom_type_scat_dispersion_imag
_atom_type_scat_source
C C 0.0033 0.0016 'International Tables Vol C Tables 4.2.6.8 and 6.1.1.4'
H H 0.0000 0.0000 'International Tables Vol C Tables 4.2.6.8 and 6.1.1.4'
N N 0.0061 0.0033 'International Tables Vol C Tables 4.2.6.8 and 6.1.1.4'

loop_
_geom_angle_atom_site_label_1
_geom_angle_atom_site_label_2
_geom_angle_atom_site_label_3
_geom_angle
C8 N7 C4 102.71(16)
C3 N3 C9 103.07(16)
C7 N6 C12 117.06(17)
C2 N1 C23 115.61(19)
C3 N4 N5 109.94(17)
C3 N4 H35 129.4(15)
N5 N4 H35 120.7(15)
C9 N5 N4 102.49(17)
N12 C19 C1 122.1(2)
N12 C19 H19 118.9
C1 C19 H19 118.9
N13 C1 C19 121.37(19)
N13 C1 C4 118.67(18)
C19 C1 C4 119.95(18)
C4 N9 N8 101.92(17)
N1 C2 C22 121.49(19)
N1 C2 C3 117.69(18)
C22 C2 C3 120.82(18)
N3 C3 N4 110.06(18)
N3 C3 C2 124.49(18)
N4 C3 C2 125.44(18)
C8 N8 N9 110.45(17)
C8 N8 H34 129.9(14)
N9 N8 H34 119.3(14)
N9 C4 N7 115.03(18)
N9 C4 C1 120.37(18)
N7 C4 C1 124.60(17)
C1 N13 C18 115.89(18)
C19 N12 C13 116.37(19)
N6 C7 C16 122.38(19)
N6 C7 C9 118.00(18)
C16 C7 C9 119.62(18)
N7 C8 N8 109.88(18)
N7 C8 C12 127.14(18)
N8 C8 C12 122.96(18)
N5 C9 N3 114.43(18)
N5 C9 C7 123.46(18)
N3 C9 C7 122.10(18)
C14 C10 C12 117.8(2)
C14 C10 H10 121.1
C12 C10 H10 121.1
N1 C23 C15 122.6(2)
N1 C23 H23 118.7
C15 C23 H23 118.7
N6 C12 C10 124.10(19)
N6 C12 C8 115.60(18)
C10 C12 C8 120.26(18)
N13 C18 C13 122.4(2)
N13 C18 H18 118.8
C13 C18 H18 118.8
C15 N2 C22 115.70(19)
N12 C13 C18 121.8(2)
N12 C13 H13 119.1
C18 C13 H13 119.1
C16 C14 C10 119.3(2)
C16 C14 H14 120.4
C10 C14 H14 120.4
N2 C15 C23 122.0(2)
N2 C15 H15 119.0
C23 C15 H15 119.0
C14 C16 C7 119.3(2)
C14 C16 H16 120.3
C7 C16 H16 120.3
N2 C22 C2 122.5(2)
N2 C22 H22 118.7
C2 C22 H22 118.7

loop_
_geom_bond_atom_site_label_1
_geom_bond_atom_site_label_2
_geom_bond_distance
N7 C8 1.329(2)
N7 C4 1.357(3)
N3 C3 1.326(2)
N3 C9 1.360(2)
N6 C7 1.346(2)
N6 C12 1.347(2)
N1 C2 1.333(3)
N1 C23 1.336(3)
N4 C3 1.340(3)
N4 N5 1.359(2)
N4 H35 0.92(2)
N5 C9 1.327(3)
C19 N12 1.324(3)
C19 C1 1.393(3)
C19 H19 0.9300
C1 N13 1.332(3)
C1 C4 1.467(3)
N9 C4 1.331(3)
N9 N8 1.353(2)
C2 C22 1.384(3)
C2 C3 1.465(3)
N8 C8 1.342(3)
N8 H34 0.96(2)
N13 C18 1.343(3)
N12 C13 1.334(3)
C7 C16 1.390(3)
C7 C9 1.469(3)
C8 C12 1.460(3)
C10 C14 1.381(3)
C10 C12 1.387(3)
C10 H10 0.9300
C23 C15 1.372(3)
C23 H23 0.9300
C18 C13 1.368(3)
C18 H18 0.9300
N2 C15 1.329(3)
N2 C22 1.331(3)
C13 H13 0.9300
C14 C16 1.380(3)
C14 H14 0.9300
C15 H15 0.9300
C16 H16 0.9300
C22 H22 0.9300

loop_
_geom_hbond_atom_site_label_D
_geom_hbond_atom_site_label_H
_geom_hbond_atom_site_label_A
_geom_hbond_site_symmetry_A
_geom_hbond_distance_DH
_geom_hbond_distance_HA
_geom_hbond_distance_DA
_geom_hbond_angle_DHA
N8 H34 N12 2_756 0.96(2) 1.92(2) 2.817(3) 155(2)
N4 H35 N13 4_566 0.92(2) 2.21(2) 3.113(3) 167(2)

loop_
_cod_related_entry_id
_cod_related_entry_database
_cod_related_entry_code
1 ChemSpider 30656966
